data_4069683
loop_
_publ_author_name
'Tanaka, Yuya'
'Shaw-Taberlet, Jennifer A.'
'Justaud, Fr\'ed\'eric'
'Cador, Olivier'
'Roisnel, Thierry'
'Akita, Munetaka'
'Hamon, Jean-Ren\'e'
'Lapinte, Claude'

_publ_section_title
;
 Electronic and Magnetic Couplings in Free and \p-Coordinated
 1,4-Diethynylnaphthalene-Bridged [Cp*(dppe)Fe]n+(n= 0, 1) Units
;
_journal_issue 16
_journal_name_full Organometallics
_journal_page_first 4656
_journal_paper_doi 10.1021/om900352q
_journal_volume 28
_journal_year 2009
_chemical_compound_source 'synthesis as described'
_chemical_formula_moiety 'C96 H99 Fe2 P4 Ru, P F6'
_chemical_formula_sum 'C96 H99 F6 Fe2 P5 Ru'
_chemical_formula_weight 1734.37
_chemical_name_systematic
;
 ?
;
_space_group_IT_number 62
_symmetry_cell_setting orthorhombic
_symmetry_Int_Tables_number 62
_symmetry_space_group_name_Hall '-P 2c 2n'
_symmetry_space_group_name_H-M 'P n a m'
_atom_sites_solution_hydrogens geom
_atom_sites_solution_primary direct
_atom_sites_solution_secondary difmap
_audit_conform_dict_location ftp://ftp.iucr.org/pub/cif_core.dic
_audit_conform_dict_name cif_core.dic
_audit_conform_dict_version 2.3
_audit_creation_date 2008-09-17T16:51:11-00:00
_audit_creation_method 'WinGX routine CIF_UPDATE'
_cell_angle_alpha 90
_cell_angle_beta 90
_cell_angle_gamma 90
_cell_formula_units_Z 4
_cell_length_a 17.49240(10)
_cell_length_b 20.2251(2)
_cell_length_c 26.9637(3)
_cell_measurement_reflns_used 11648
_cell_measurement_temperature 293(2)
_cell_measurement_theta_max 27.485
_cell_measurement_theta_min 2.91
_cell_measurement_wavelength 0.71073
_cell_volume 9539.37(15)
_computing_cell_refinement 'Dirax/lsq (Duisenberg & Schreurs, 1989-2000)'
_computing_data_collection 'Collect (Nonius BV, 1997-2000)'
_computing_data_reduction 'EvalCCD (Duisenberg & Schreurs 1990-2000)'
_computing_molecular_graphics 'Ortep-3 for Windows (Farrugia, 1997)'
_computing_publication_material 'WinGX publication routines (Farrugia, 1999)'
_computing_structure_refinement 'SHELXL-97 (Sheldrick, 1997)'
_computing_structure_solution 'SHELXS-97 (Sheldrick, 1990)'
_diffrn_ambient_temperature 293(2)
_diffrn_detector 'CCD plate'
_diffrn_detector_area_resol_mean 9
_diffrn_measured_fraction_theta_full 0.995
_diffrn_measured_fraction_theta_max 0.995
_diffrn_measurement_device '95mm CCD camera on \k-goniostat'
_diffrn_measurement_device_type KappaCCD
_diffrn_measurement_method 'CCD rotation images, thick slices'
_diffrn_orient_matrix_type 'by Nonius Collect from scalepack cell'
_diffrn_orient_matrix_UB_11 0.144767E-1
_diffrn_orient_matrix_UB_12 -0.345552E-1
_diffrn_orient_matrix_UB_13 -0.248077E-1
_diffrn_orient_matrix_UB_21 0.31877E-2
_diffrn_orient_matrix_UB_22 -0.336092E-1
_diffrn_orient_matrix_UB_23 0.271224E-1
_diffrn_orient_matrix_UB_31 -0.552124E-1
_diffrn_orient_matrix_UB_32 -0.110008E-1
_diffrn_orient_matrix_UB_33 -0.49387E-2
_diffrn_radiation_monochromator graphite
_diffrn_radiation_probe x-ray
_diffrn_radiation_type MoK\a
_diffrn_radiation_wavelength 0.71073
_diffrn_reflns_av_R_equivalents 0.0243
_diffrn_reflns_av_unetI/netI 0.0324
_diffrn_reflns_limit_h_max 22
_diffrn_reflns_limit_h_min -22
_diffrn_reflns_limit_k_max 26
_diffrn_reflns_limit_k_min -26
_diffrn_reflns_limit_l_max 34
_diffrn_reflns_limit_l_min -34
_diffrn_reflns_number 21005
_diffrn_reflns_theta_full 27.47
_diffrn_reflns_theta_max 27.47
_diffrn_reflns_theta_min 2.95
_diffrn_source 'Enraf Nonius FR590'
_exptl_absorpt_coefficient_mu 0.593
_exptl_absorpt_correction_T_max 0.886
_exptl_absorpt_correction_T_min 0.705
_exptl_absorpt_correction_type multi-scan
_exptl_absorpt_process_details
;
  [Sheldrick, G.M. (2002). SADABS Bruker AXS Inc., Madison, Wisconsin, USA]
;
_exptl_crystal_colour red
_exptl_crystal_density_diffrn 1.208
_exptl_crystal_density_method 'not measured'
_exptl_crystal_description prism
_exptl_crystal_F_000 3600
_exptl_crystal_size_max 0.6
_exptl_crystal_size_mid 0.3
_exptl_crystal_size_min 0.2
_refine_diff_density_max 1.306
_refine_diff_density_min -1.095
_refine_diff_density_rms 0.081
_refine_ls_extinction_method none
_refine_ls_goodness_of_fit_ref 1.056
_refine_ls_hydrogen_treatment constr
_refine_ls_matrix_type full
_refine_ls_number_parameters 505
_refine_ls_number_reflns 11104
_refine_ls_number_restraints 0
_refine_ls_restrained_S_all 1.056
_refine_ls_R_factor_all 0.085
_refine_ls_R_factor_gt 0.0581
_refine_ls_shift/su_max 0.006
_refine_ls_shift/su_mean 0.001
_refine_ls_structure_factor_coef Fsqd
_refine_ls_weighting_details 'calc w=1/[\s^2^(Fo^2^)+(0.1004P)^2^+8.0237P] where P=(Fo^2^+2Fc^2^)/3'
_refine_ls_weighting_scheme calc
_refine_ls_wR_factor_gt 0.1665
_refine_ls_wR_factor_ref 0.1894
_reflns_number_gt 7935
_reflns_number_total 11104
_reflns_threshold_expression >2sigma(I)
_cod_data_source_file om900352q_si_003.cif
_cod_data_source_block renum
_cod_database_code 4069683

loop_
_symmetry_equiv_pos_as_xyz
'x, y, z'
'-x, -y, z+1/2'
'x+1/2, -y+1/2, -z+1/2'
'-x+1/2, y+1/2, -z'
'-x, -y, -z'
'x, y, -z-1/2'
'-x-1/2, y-1/2, z-1/2'
'x-1/2, -y-1/2, z'

loop_
_atom_site_label
_atom_site_type_symbol
_atom_site_fract_x
_atom_site_fract_y
_atom_site_fract_z
_atom_site_U_iso_or_equiv
_atom_site_adp_type
_atom_site_occupancy
_atom_site_calc_flag
_atom_site_refinement_flags
Fe1 Fe 0.35163(2) 0.12844(2) 0.467796(16) 0.03953(14) Uani 1 d .
Ru1 Ru 0.29193(3) 0.32071(2) 0.25 0.05462(15) Uani 1 d S
P101 P 0.32965(5) 0.22932(4) 0.49324(3) 0.0457(2) Uani 1 d .
P102 P 0.22785(5) 0.11893(4) 0.46249(3) 0.04092(19) Uani 1 d .
C101 C 0.3999(2) 0.03660(17) 0.44877(14) 0.0537(8) Uani 1 d .
C102 C 0.3739(2) 0.03366(17) 0.49868(13) 0.0519(8) Uani 1 d .
C103 C 0.4131(2) 0.08174(18) 0.52701(13) 0.0554(9) Uani 1 d .
C104 C 0.46587(19) 0.11403(18) 0.49438(15) 0.0560(9) Uani 1 d .
C105 C 0.45806(19) 0.08603(18) 0.44696(14) 0.0554(9) Uani 1 d .
C106 C 0.3775(3) -0.0069(2) 0.40631(17) 0.0738(11) Uani 1 d .
H10A H 0.4038 0.0071 0.3769 0.111 Uiso 1 calc R
H10B H 0.3234 -0.004 0.4011 0.111 Uiso 1 calc R
H10C H 0.3911 -0.0519 0.4137 0.111 Uiso 1 calc R
C107 C 0.3224(2) -0.0196(2) 0.51926(18) 0.0696(11) Uani 1 d .
H10D H 0.303 -0.0461 0.4925 0.104 Uiso 1 calc R
H10E H 0.2805 0.0005 0.5367 0.104 Uiso 1 calc R
H10F H 0.3509 -0.047 0.5417 0.104 Uiso 1 calc R
C108 C 0.4106(3) 0.0896(2) 0.58255(15) 0.0737(12) Uani 1 d .
H10G H 0.4421 0.1263 0.5922 0.111 Uiso 1 calc R
H10H H 0.4291 0.05 0.598 0.111 Uiso 1 calc R
H10I H 0.3588 0.0976 0.5929 0.111 Uiso 1 calc R
C109 C 0.5279(2) 0.1602(2) 0.5109(2) 0.0802(13) Uani 1 d .
H10J H 0.5196 0.1722 0.545 0.12 Uiso 1 calc R
H10K H 0.5271 0.1992 0.4907 0.12 Uiso 1 calc R
H10L H 0.5766 0.1387 0.5077 0.12 Uiso 1 calc R
C110 C 0.5069(2) 0.1017(2) 0.40245(18) 0.0776(12) Uani 1 d .
H11A H 0.4901 0.0757 0.3747 0.116 Uiso 1 calc R
H11B H 0.5593 0.0915 0.4097 0.116 Uiso 1 calc R
H11C H 0.5023 0.1478 0.3946 0.116 Uiso 1 calc R
C111 C 0.2269(2) 0.24928(19) 0.48415(16) 0.0607(9) Uani 1 d .
H11D H 0.2006 0.247 0.5158 0.073 Uiso 1 calc R
H11E H 0.222 0.294 0.4716 0.073 Uiso 1 calc R
C112 C 0.19012(19) 0.20163(17) 0.44817(13) 0.0503(8) Uani 1 d .
H11F H 0.2026 0.2138 0.4143 0.06 Uiso 1 calc R
H11G H 0.135 0.2023 0.4519 0.06 Uiso 1 calc R
C113 C 0.16637(19) 0.09868(17) 0.51591(12) 0.0468(7) Uani 1 d .
C114 C 0.0889(2) 0.08869(19) 0.50939(14) 0.0577(9) Uani 1 d .
H114 H 0.0683 0.0887 0.4776 0.069 Uiso 1 calc R
C115 C 0.0414(2) 0.0785(2) 0.55021(16) 0.0652(10) Uani 1 d .
H115 H -0.0107 0.0715 0.5456 0.078 Uiso 1 calc R
C116 C 0.0714(2) 0.0789(2) 0.59673(15) 0.0656(10) Uani 1 d .
H116 H 0.0394 0.0723 0.6239 0.079 Uiso 1 calc R
C117 C 0.1479(3) 0.0888(2) 0.60413(14) 0.0663(10) Uani 1 d .
H117 H 0.1677 0.0892 0.6361 0.08 Uiso 1 calc R
C118 C 0.1965(2) 0.09843(19) 0.56320(13) 0.0554(8) Uani 1 d .
H118 H 0.2486 0.1046 0.568 0.066 Uiso 1 calc R
C119 C 0.18703(19) 0.06495(18) 0.41490(13) 0.0517(8) Uani 1 d .
C120 C 0.1735(3) 0.0865(3) 0.36714(15) 0.0739(12) Uani 1 d .
H120 H 0.1825 0.1303 0.3585 0.089 Uiso 1 calc R
C121 C 0.1458(3) 0.0414(4) 0.33158(19) 0.108(2) Uani 1 d .
H121 H 0.1357 0.056 0.2995 0.129 Uiso 1 calc R
C122 C 0.1336(3) -0.0233(4) 0.3435(2) 0.112(2) Uani 1 d .
H122 H 0.1158 -0.0526 0.3196 0.134 Uiso 1 calc R
C123 C 0.1475(3) -0.0446(3) 0.3902(2) 0.0912(16) Uani 1 d .
H123 H 0.1399 -0.0889 0.3982 0.109 Uiso 1 calc R
C124 C 0.1727(2) -0.0011(2) 0.42603(17) 0.0679(10) Uani 1 d .
H124 H 0.1803 -0.0162 0.4582 0.081 Uiso 1 calc R
C125 C 0.3474(2) 0.25310(18) 0.55849(14) 0.0595(9) Uani 1 d .
C126 C 0.2945(3) 0.2405(2) 0.59574(17) 0.0825(13) Uani 1 d .
H126 H 0.2464 0.224 0.5878 0.099 Uiso 1 calc R
C127 C 0.3137(5) 0.2526(3) 0.64541(19) 0.113(2) Uani 1 d .
H127 H 0.2782 0.2441 0.6702 0.135 Uiso 1 calc R
C128 C 0.3838(5) 0.2767(3) 0.6577(2) 0.106(2) Uani 1 d .
H128 H 0.3963 0.2842 0.6908 0.128 Uiso 1 calc R
C129 C 0.4347(4) 0.2894(2) 0.62193(18) 0.0888(15) Uani 1 d .
H129 H 0.4825 0.306 0.6305 0.107 Uiso 1 calc R
C130 C 0.4178(3) 0.27842(19) 0.57235(16) 0.0676(11) Uani 1 d .
H130 H 0.454 0.2881 0.5482 0.081 Uiso 1 calc R
C131 C 0.3778(2) 0.29790(17) 0.46121(12) 0.0497(8) Uani 1 d .
C132 C 0.3534(2) 0.36271(19) 0.46598(15) 0.0630(10) Uani 1 d .
H132 H 0.3127 0.3724 0.4869 0.076 Uiso 1 calc R
C133 C 0.3886(3) 0.4134(2) 0.44008(18) 0.0732(12) Uani 1 d .
H133 H 0.3708 0.4565 0.4432 0.088 Uiso 1 calc R
C134 C 0.4499(2) 0.4000(2) 0.40967(16) 0.0669(10) Uani 1 d .
H134 H 0.4734 0.4339 0.3921 0.08 Uiso 1 calc R
C135 C 0.4761(2) 0.3364(2) 0.40554(14) 0.0598(9) Uani 1 d .
H135 H 0.518 0.3273 0.3855 0.072 Uiso 1 calc R
C136 C 0.44051(19) 0.28573(17) 0.43107(13) 0.0520(8) Uani 1 d .
H136 H 0.4589 0.2428 0.428 0.062 Uiso 1 calc R
C137 C 0.34280(17) 0.15773(15) 0.40125(12) 0.0418(7) Uani 1 d .
C138 C 0.34021(18) 0.16971(17) 0.35681(12) 0.0480(7) Uani 1 d .
C139 C 0.33791(18) 0.17221(17) 0.30382(12) 0.0476(7) Uani 1 d .
C140 C 0.3171(2) 0.11790(18) 0.27622(13) 0.0572(9) Uani 1 d .
H140 H 0.3025 0.0796 0.2927 0.069 Uiso 1 calc R
C141 C 0.36107(18) 0.23056(17) 0.27696(12) 0.0476(7) Uani 1 d .
C142 C 0.3826(2) 0.28936(18) 0.30205(13) 0.0580(9) Uani 1 d .
H142 H 0.3803 0.2908 0.3365 0.07 Uiso 1 calc R
C143 C 0.4073(2) 0.3451(2) 0.27594(16) 0.0722(11) Uani 1 d .
H143 H 0.4238 0.3823 0.2931 0.087 Uiso 1 calc R
C144 C 0.2166(3) 0.3980(3) 0.2755(2) 0.0965(17) Uani 1 d .
C145 C 0.1894(4) 0.3370(4) 0.2908(3) 0.133(3) Uani 1 d .
C146 C 0.1728(5) 0.3021(5) 0.25 0.153(7) Uani 1 d S
C147 C 0.2418(6) 0.4555(6) 0.3085(5) 0.262(8) Uani 1 d .
H14A H 0.2586 0.4915 0.2881 0.393 Uiso 1 calc R
H14B H 0.283 0.4413 0.3295 0.393 Uiso 1 calc R
H14C H 0.1995 0.4696 0.3286 0.393 Uiso 1 calc R
C148 C 0.1770(8) 0.3143(8) 0.3431(5) 0.355(13) Uani 1 d .
H14D H 0.1933 0.3482 0.3657 0.532 Uiso 1 calc R
H14E H 0.2061 0.2748 0.349 0.532 Uiso 1 calc R
H14F H 0.1237 0.3053 0.3482 0.532 Uiso 1 calc R
C149 C 0.1378(6) 0.2328(6) 0.25 0.41(2) Uani 1 d S
H14G H 0.1312 0.2181 0.2164 0.618 Uiso 0.5 calc PR
H14H H 0.0891 0.234 0.2663 0.618 Uiso 0.5 calc PR
H14I H 0.1712 0.203 0.2672 0.618 Uiso 0.5 calc PR
P201 P 0.44264(16) 0.57410(19) 0.25 0.1298(11) Uani 1 d S
F201 F 0.3616(5) 0.5940(5) 0.25 0.250(5) Uani 1 d S
F202 F 0.5274(6) 0.5516(12) 0.25 0.401(12) Uani 1 d S
F203 F 0.4648(5) 0.6215(4) 0.29106(15) 0.258(4) Uani 1 d .
F204 F 0.4258(4) 0.5211(3) 0.29039(16) 0.214(3) Uani 1 d .

loop_
_atom_site_aniso_label
_atom_site_aniso_U_11
_atom_site_aniso_U_22
_atom_site_aniso_U_33
_atom_site_aniso_U_23
_atom_site_aniso_U_13
_atom_site_aniso_U_12
Fe1 0.0400(2) 0.0418(3) 0.0367(2) 0.00267(18) -0.00144(17) 0.00376(17)
Ru1 0.0739(3) 0.0467(2) 0.0434(2) 0 0 0.00005(18)
P101 0.0485(4) 0.0434(5) 0.0452(5) -0.0027(4) -0.0023(4) 0.0020(3)
P102 0.0410(4) 0.0460(4) 0.0357(4) 0.0045(3) -0.0004(3) 0.0000(3)
C101 0.0549(19) 0.0493(19) 0.057(2) -0.0014(16) -0.0013(16) 0.0143(15)
C102 0.0547(18) 0.0449(18) 0.056(2) 0.0113(15) -0.0028(16) 0.0108(15)
C103 0.0534(19) 0.061(2) 0.052(2) 0.0093(17) -0.0081(15) 0.0158(16)
C104 0.0432(17) 0.054(2) 0.070(2) 0.0052(18) -0.0103(16) 0.0085(15)
C105 0.0451(17) 0.061(2) 0.060(2) 0.0100(17) 0.0045(16) 0.0147(15)
C106 0.081(3) 0.063(2) 0.077(3) -0.018(2) -0.003(2) 0.016(2)
C107 0.073(2) 0.052(2) 0.084(3) 0.021(2) 0.001(2) 0.0038(19)
C108 0.079(3) 0.088(3) 0.054(2) 0.007(2) -0.017(2) 0.023(2)
C109 0.053(2) 0.085(3) 0.102(4) -0.001(3) -0.025(2) 0.005(2)
C110 0.061(2) 0.087(3) 0.084(3) 0.013(2) 0.025(2) 0.022(2)
C111 0.055(2) 0.0490(19) 0.078(3) -0.0046(19) 0.0010(18) 0.0086(16)
C112 0.0484(17) 0.0533(19) 0.0491(19) 0.0089(15) 0.0005(14) 0.0071(14)
C113 0.0520(18) 0.0477(18) 0.0408(17) 0.0055(14) 0.0046(14) 0.0044(14)
C114 0.0499(19) 0.071(2) 0.053(2) 0.0117(18) 0.0041(15) 0.0058(16)
C115 0.055(2) 0.072(3) 0.068(3) 0.012(2) 0.0189(19) 0.0102(18)
C116 0.076(3) 0.065(2) 0.057(2) 0.0068(18) 0.026(2) 0.0050(19)
C117 0.091(3) 0.070(3) 0.0387(19) 0.0042(17) 0.0066(18) 0.006(2)
C118 0.062(2) 0.059(2) 0.0454(19) 0.0020(16) 0.0003(15) 0.0025(16)
C119 0.0430(17) 0.064(2) 0.0482(19) -0.0027(16) 0.0029(14) -0.0069(15)
C120 0.076(3) 0.099(3) 0.047(2) 0.000(2) -0.0065(19) -0.027(2)
C121 0.116(4) 0.157(6) 0.050(3) -0.013(3) -0.003(3) -0.050(4)
C122 0.103(4) 0.138(5) 0.094(4) -0.049(4) 0.016(3) -0.061(4)
C123 0.092(3) 0.086(3) 0.096(4) -0.030(3) 0.014(3) -0.035(3)
C124 0.069(2) 0.062(2) 0.072(3) -0.007(2) 0.004(2) -0.0112(19)
C125 0.082(3) 0.0490(19) 0.047(2) -0.0096(16) -0.0041(18) -0.0009(18)
C126 0.108(4) 0.082(3) 0.058(3) -0.011(2) 0.010(2) -0.012(3)
C127 0.181(6) 0.106(4) 0.051(3) -0.009(3) 0.022(4) -0.018(4)
C128 0.177(6) 0.086(4) 0.056(3) -0.003(3) -0.019(4) -0.023(4)
C129 0.131(4) 0.068(3) 0.067(3) 0.001(2) -0.036(3) -0.014(3)
C130 0.090(3) 0.051(2) 0.061(2) -0.0031(18) -0.019(2) -0.0034(19)
C131 0.0582(19) 0.0448(17) 0.0459(18) 0.0005(14) -0.0078(15) -0.0005(15)
C132 0.074(3) 0.051(2) 0.063(2) -0.0022(17) 0.0037(19) 0.0026(18)
C133 0.091(3) 0.046(2) 0.083(3) 0.005(2) -0.006(2) -0.003(2)
C134 0.080(3) 0.061(2) 0.060(2) 0.0075(19) -0.007(2) -0.020(2)
C135 0.058(2) 0.067(2) 0.055(2) -0.0031(18) -0.0061(17) -0.0126(17)
C136 0.0520(19) 0.0509(19) 0.053(2) -0.0019(16) -0.0104(15) -0.0026(15)
C137 0.0415(15) 0.0422(16) 0.0417(17) -0.0026(13) 0.0005(12) 0.0004(12)
C138 0.0496(18) 0.0523(19) 0.0420(18) 0.0013(14) -0.0003(14) 0.0039(14)
C139 0.0485(17) 0.057(2) 0.0371(16) 0.0020(14) -0.0001(13) 0.0046(14)
C140 0.077(2) 0.050(2) 0.0444(19) 0.0059(15) 0.0023(17) 0.0009(17)
C141 0.0469(17) 0.0567(19) 0.0391(17) -0.0005(14) -0.0023(13) 0.0015(14)
C142 0.068(2) 0.063(2) 0.0433(18) -0.0030(16) -0.0056(16) -0.0116(18)
C143 0.084(3) 0.070(2) 0.062(2) -0.003(2) -0.006(2) -0.024(2)
C144 0.120(4) 0.079(3) 0.091(3) -0.032(3) -0.013(3) 0.041(3)
C145 0.118(5) 0.151(7) 0.130(6) 0.079(5) 0.061(5) 0.076(5)
C146 0.061(5) 0.070(6) 0.33(2) 0 0 0.008(4)
C147 0.226(10) 0.246(12) 0.314(15) -0.220(12) -0.099(11) 0.124(10)
C148 0.312(15) 0.50(2) 0.250(13) 0.271(16) 0.216(12) 0.308(17)
C149 0.067(6) 0.091(8) 1.08(7) 0 0 -0.002(6)
P201 0.118(2) 0.220(3) 0.0519(11) 0 0 -0.049(2)
F201 0.137(6) 0.225(9) 0.389(16) 0 0 0.027(6)
F202 0.160(8) 0.83(4) 0.213(11) 0 0 0.076(14)
F203 0.430(10) 0.284(7) 0.059(2) -0.013(3) -0.012(4) -0.199(7)
F204 0.370(9) 0.194(5) 0.077(2) 0.009(3) 0.022(4) -0.025(5)

loop_
_atom_type_symbol
_atom_type_description
_atom_type_scat_dispersion_real
_atom_type_scat_dispersion_imag
_atom_type_scat_source
C C 0.0033 0.0016 'International Tables Vol C Tables 4.2.6.8 and 6.1.1.4'
H H 0 0 'International Tables Vol C Tables 4.2.6.8 and 6.1.1.4'
F F 0.0171 0.0103 'International Tables Vol C Tables 4.2.6.8 and 6.1.1.4'
P P 0.1023 0.0942 'International Tables Vol C Tables 4.2.6.8 and 6.1.1.4'
Fe Fe 0.3463 0.8444 'International Tables Vol C Tables 4.2.6.8 and 6.1.1.4'
Ru Ru -1.2594 0.8363 'International Tables Vol C Tables 4.2.6.8 and 6.1.1.4'

loop_
_exptl_crystal_face_index_h
_exptl_crystal_face_index_k
_exptl_crystal_face_index_l
_exptl_crystal_face_perp_dist
1 0 0 0.285
-1 0 0 0.373
0 -4 -3 0.199
0 4 3 0.155
0 1 0 0.111
0 -18 1 0.188
-6 5 -18 0.349
1 0 3 0.362
0 0 1 0.23
0 0 -1 0.205

loop_
_geom_angle_atom_site_label_1
_geom_angle_atom_site_label_2
_geom_angle_atom_site_label_3
_geom_angle
_geom_angle_site_symmetry_1
_geom_angle_site_symmetry_3
C137 Fe1 C101 94.46(14) . .
C137 Fe1 C105 86.98(13) . .
C101 Fe1 C105 39.45(14) . .
C137 Fe1 C102 131.86(14) . .
C101 Fe1 C102 39.27(14) . .
C105 Fe1 C102 65.10(14) . .
C137 Fe1 C104 115.79(14) . .
C101 Fe1 C104 65.63(14) . .
C105 Fe1 C104 38.44(15) . .
C102 Fe1 C104 64.86(14) . .
C137 Fe1 C103 152.03(13) . .
C101 Fe1 C103 65.89(14) . .
C105 Fe1 C103 65.15(14) . .
C102 Fe1 C103 38.67(14) . .
C104 Fe1 C103 39.04(14) . .
C137 Fe1 P102 83.37(9) . .
C101 Fe1 P102 107.75(10) . .
C105 Fe1 P102 144.85(11) . .
C102 Fe1 P102 97.39(10) . .
C104 Fe1 P102 159.53(11) . .
C103 Fe1 P102 120.56(11) . .
C137 Fe1 P101 89.48(10) . .
C101 Fe1 P101 166.15(10) . .
C105 Fe1 P101 127.84(11) . .
C102 Fe1 P101 138.65(11) . .
C104 Fe1 P101 100.72(11) . .
C103 Fe1 P101 105.40(11) . .
P102 Fe1 P101 85.88(3) . .
C146 Ru1 C145 36.8(3) . 6_556
C146 Ru1 C145 36.8(3) . .
C145 Ru1 C145 62.2(5) 6_556 .
C146 Ru1 C144 61.8(3) . .
C145 Ru1 C144 62.5(2) 6_556 .
C145 Ru1 C144 37.7(3) . .
C146 Ru1 C144 61.8(3) . 6_556
C145 Ru1 C144 37.7(3) 6_556 6_556
C145 Ru1 C144 62.5(2) . 6_556
C144 Ru1 C144 37.1(3) . 6_556
C146 Ru1 C143 161.08(12) . 6_556
C145 Ru1 C143 125.1(3) 6_556 6_556
C145 Ru1 C143 154.9(3) . 6_556
C144 Ru1 C143 120.1(2) . 6_556
C144 Ru1 C143 107.4(2) 6_556 6_556
C146 Ru1 C143 161.08(12) . .
C145 Ru1 C143 154.9(3) 6_556 .
C145 Ru1 C143 125.1(3) . .
C144 Ru1 C143 107.4(2) . .
C144 Ru1 C143 120.1(2) 6_556 .
C143 Ru1 C143 37.2(2) 6_556 .
C146 Ru1 C142 130.94(17) . .
C145 Ru1 C142 167.6(3) 6_556 .
C145 Ru1 C142 108.7(2) . .
C144 Ru1 C142 116.38(17) . .
C144 Ru1 C142 148.1(2) 6_556 .
C143 Ru1 C142 66.81(15) 6_556 .
C143 Ru1 C142 36.99(15) . .
C146 Ru1 C142 130.94(17) . 6_556
C145 Ru1 C142 108.7(2) 6_556 6_556
C145 Ru1 C142 167.6(3) . 6_556
C144 Ru1 C142 148.1(2) . 6_556
C144 Ru1 C142 116.38(17) 6_556 6_556
C143 Ru1 C142 36.99(15) 6_556 6_556
C143 Ru1 C142 66.81(15) . 6_556
C142 Ru1 C142 78.8(2) . 6_556
C146 Ru1 C141 112.1(3) . 6_556
C145 Ru1 C141 113.66(19) 6_556 6_556
C145 Ru1 C141 136.7(3) . 6_556
C144 Ru1 C141 173.74(19) . 6_556
C144 Ru1 C141 142.49(18) 6_556 6_556
C143 Ru1 C141 66.06(15) 6_556 6_556
C143 Ru1 C141 78.20(15) . 6_556
C142 Ru1 C141 66.23(13) . 6_556
C142 Ru1 C141 36.55(12) 6_556 6_556
C146 Ru1 C141 112.1(3) . .
C145 Ru1 C141 136.7(3) 6_556 .
C145 Ru1 C141 113.66(19) . .
C144 Ru1 C141 142.49(18) . .
C144 Ru1 C141 173.74(19) 6_556 .
C143 Ru1 C141 78.20(15) 6_556 .
C143 Ru1 C141 66.06(15) . .
C142 Ru1 C141 36.55(12) . .
C142 Ru1 C141 66.23(13) 6_556 .
C141 Ru1 C141 36.76(16) 6_556 .
C131 P101 C125 100.01(16) . .
C131 P101 C111 102.58(18) . .
C125 P101 C111 103.35(19) . .
C131 P101 Fe1 118.43(12) . .
C125 P101 Fe1 120.76(13) . .
C111 P101 Fe1 109.35(13) . .
C119 P102 C112 104.80(17) . .
C119 P102 C113 100.82(16) . .
C112 P102 C113 99.02(15) . .
C119 P102 Fe1 119.11(11) . .
C112 P102 Fe1 106.87(12) . .
C113 P102 Fe1 123.23(11) . .
C102 C101 C105 106.8(3) . .
C102 C101 C106 128.1(4) . .
C105 C101 C106 124.9(4) . .
C102 C101 Fe1 71.21(19) . .
C105 C101 Fe1 71.1(2) . .
C106 C101 Fe1 127.0(3) . .
C103 C102 C101 109.2(3) . .
C103 C102 C107 125.5(3) . .
C101 C102 C107 124.6(4) . .
C103 C102 Fe1 71.36(19) . .
C101 C102 Fe1 69.52(19) . .
C107 C102 Fe1 132.6(3) . .
C102 C103 C104 107.1(3) . .
C102 C103 C108 126.6(4) . .
C104 C103 C108 125.5(4) . .
C102 C103 Fe1 69.97(19) . .
C104 C103 Fe1 70.42(19) . .
C108 C103 Fe1 132.7(3) . .
C105 C104 C103 108.2(3) . .
C105 C104 C109 126.3(4) . .
C103 C104 C109 124.5(4) . .
C105 C104 Fe1 70.11(19) . .
C103 C104 Fe1 70.53(19) . .
C109 C104 Fe1 133.6(3) . .
C104 C105 C101 108.7(3) . .
C104 C105 C110 125.8(4) . .
C101 C105 C110 125.4(4) . .
C104 C105 Fe1 71.4(2) . .
C101 C105 Fe1 69.46(19) . .
C110 C105 Fe1 128.5(3) . .
C101 C106 H10A 109.5 . .
C101 C106 H10B 109.5 . .
H10A C106 H10B 109.5 . .
C101 C106 H10C 109.5 . .
H10A C106 H10C 109.5 . .
H10B C106 H10C 109.5 . .
C102 C107 H10D 109.5 . .
C102 C107 H10E 109.5 . .
H10D C107 H10E 109.5 . .
C102 C107 H10F 109.5 . .
H10D C107 H10F 109.5 . .
H10E C107 H10F 109.5 . .
C103 C108 H10G 109.5 . .
C103 C108 H10H 109.5 . .
H10G C108 H10H 109.5 . .
C103 C108 H10I 109.5 . .
H10G C108 H10I 109.5 . .
H10H C108 H10I 109.5 . .
C104 C109 H10J 109.5 . .
C104 C109 H10K 109.5 . .
H10J C109 H10K 109.5 . .
C104 C109 H10L 109.5 . .
H10J C109 H10L 109.5 . .
H10K C109 H10L 109.5 . .
C105 C110 H11A 109.5 . .
C105 C110 H11B 109.5 . .
H11A C110 H11B 109.5 . .
C105 C110 H11C 109.5 . .
H11A C110 H11C 109.5 . .
H11B C110 H11C 109.5 . .
C112 C111 P101 110.9(2) . .
C112 C111 H11D 109.4 . .
P101 C111 H11D 109.4 . .
C112 C111 H11E 109.4 . .
P101 C111 H11E 109.4 . .
H11D C111 H11E 108 . .
C111 C112 P102 107.0(2) . .
C111 C112 H11F 110.3 . .
P102 C112 H11F 110.3 . .
C111 C112 H11G 110.3 . .
P102 C112 H11G 110.3 . .
H11F C112 H11G 108.6 . .
C118 C113 C114 119.4(3) . .
C118 C113 P102 120.0(3) . .
C114 C113 P102 120.3(3) . .
C113 C114 C115 120.4(4) . .
C113 C114 H114 119.8 . .
C115 C114 H114 119.8 . .
C116 C115 C114 119.8(4) . .
C116 C115 H115 120.1 . .
C114 C115 H115 120.1 . .
C115 C116 C117 120.8(4) . .
C115 C116 H116 119.6 . .
C117 C116 H116 119.6 . .
C116 C117 C118 119.8(4) . .
C116 C117 H117 120.1 . .
C118 C117 H117 120.1 . .
C113 C118 C117 119.7(3) . .
C113 C118 H118 120.2 . .
C117 C118 H118 120.2 . .
C120 C119 C124 118.2(4) . .
C120 C119 P102 122.2(3) . .
C124 C119 P102 119.5(3) . .
C119 C120 C121 119.4(5) . .
C119 C120 H120 120.3 . .
C121 C120 H120 120.3 . .
C122 C121 C120 120.9(5) . .
C122 C121 H121 119.6 . .
C120 C121 H121 119.6 . .
C123 C122 C121 119.8(5) . .
C123 C122 H122 120.1 . .
C121 C122 H122 120.1 . .
C122 C123 C124 120.4(5) . .
C122 C123 H123 119.8 . .
C124 C123 H123 119.8 . .
C123 C124 C119 121.2(5) . .
C123 C124 H124 119.4 . .
C119 C124 H124 119.4 . .
C130 C125 C126 117.7(4) . .
C130 C125 P101 120.1(3) . .
C126 C125 P101 121.9(3) . .
C125 C126 C127 119.9(5) . .
C125 C126 H126 120 . .
C127 C126 H126 120 . .
C128 C127 C126 120.8(6) . .
C128 C127 H127 119.6 . .
C126 C127 H127 119.6 . .
C129 C128 C127 119.5(5) . .
C129 C128 H128 120.3 . .
C127 C128 H128 120.3 . .
C128 C129 C130 121.5(5) . .
C128 C129 H129 119.2 . .
C130 C129 H129 119.2 . .
C125 C130 C129 120.6(5) . .
C125 C130 H130 119.7 . .
C129 C130 H130 119.7 . .
C132 C131 C136 117.8(3) . .
C132 C131 P101 121.9(3) . .
C136 C131 P101 120.2(3) . .
C133 C132 C131 121.1(4) . .
C133 C132 H132 119.4 . .
C131 C132 H132 119.4 . .
C134 C133 C132 120.1(4) . .
C134 C133 H133 120 . .
C132 C133 H133 120 . .
C135 C134 C133 119.6(4) . .
C135 C134 H134 120.2 . .
C133 C134 H134 120.2 . .
C134 C135 C136 120.3(4) . .
C134 C135 H135 119.8 . .
C136 C135 H135 119.8 . .
C135 C136 C131 121.1(3) . .
C135 C136 H136 119.5 . .
C131 C136 H136 119.5 . .
C138 C137 Fe1 172.7(3) . .
C137 C138 C139 170.6(4) . .
C140 C139 C138 121.3(3) . .
C140 C139 C141 117.1(3) . .
C138 C139 C141 121.5(3) . .
C139 C140 C140 122.8(2) . 6_556
C139 C140 H140 118.6 . .
C140 C140 H140 118.6 6_556 .
C142 C141 C139 121.4(3) . .
C142 C141 C141 118.5(2) . 6_556
C139 C141 C141 120.13(18) . 6_556
C142 C141 Ru1 68.1(2) . .
C139 C141 Ru1 131.1(2) . .
C141 C141 Ru1 71.62(8) 6_556 .
C143 C142 C141 121.2(3) . .
C143 C142 Ru1 70.8(2) . .
C141 C142 Ru1 75.3(2) . .
C143 C142 H142 119.4 . .
C141 C142 H142 119.4 . .
Ru1 C142 H142 126.4 . .
C142 C143 C143 120.3(2) . 6_556
C142 C143 Ru1 72.2(2) . .
C143 C143 Ru1 71.39(11) 6_556 .
C142 C143 H143 119.9 . .
C143 C143 H143 119.9 6_556 .
Ru1 C143 H143 128.8 . .
C144 C144 C145 107.4(4) 6_556 .
C144 C144 C147 125.6(7) 6_556 .
C145 C144 C147 127.0(8) . .
C144 C144 Ru1 71.43(15) 6_556 .
C145 C144 Ru1 70.1(3) . .
C147 C144 Ru1 124.1(5) . .
C146 C145 C144 107.3(7) . .
C146 C145 C148 125.4(11) . .
C144 C145 C148 127.2(11) . .
C146 C145 Ru1 71.1(5) . .
C144 C145 Ru1 72.2(3) . .
C148 C145 Ru1 124.1(5) . .
C145 C146 C145 110.5(10) . 6_556
C145 C146 C149 124.8(5) . .
C145 C146 C149 124.8(5) 6_556 .
C145 C146 Ru1 72.1(5) . .
C145 C146 Ru1 72.1(5) 6_556 .
C149 C146 Ru1 123.8(7) . .
C144 C147 H14A 109.5 . .
C144 C147 H14B 109.5 . .
H14A C147 H14B 109.5 . .
C144 C147 H14C 109.5 . .
H14A C147 H14C 109.5 . .
H14B C147 H14C 109.5 . .
C145 C148 H14D 109.5 . .
C145 C148 H14E 109.5 . .
H14D C148 H14E 109.5 . .
C145 C148 H14F 109.5 . .
H14D C148 H14F 109.5 . .
H14E C148 H14F 109.5 . .
C146 C149 H14G 109.5 . .
C146 C149 H14H 109.5 . .
H14G C149 H14H 109.5 . .
C146 C149 H14I 109.5 . .
H14G C149 H14I 109.5 . .
H14H C149 H14I 109.5 . .
F201 P201 F203 94.2(5) . .
F201 P201 F203 94.2(5) . 6_556
F203 P201 F203 93.8(4) . 6_556
F201 P201 F202 178.8(10) . .
F203 P201 F202 86.6(7) . .
F203 P201 F202 86.6(7) 6_556 .
F201 P201 F204 90.3(4) . 6_556
F203 P201 F204 174.7(5) . 6_556
F203 P201 F204 88.5(3) 6_556 6_556
F202 P201 F204 88.8(7) . 6_556
F201 P201 F204 90.3(4) . .
F203 P201 F204 88.5(3) . .
F203 P201 F204 174.7(5) 6_556 .
F202 P201 F204 88.8(7) . .
F204 P201 F204 88.9(4) 6_556 .

loop_
_geom_bond_atom_site_label_1
_geom_bond_atom_site_label_2
_geom_bond_distance
_geom_bond_site_symmetry_2
Fe1 C137 1.896(3) .
Fe1 C101 2.104(3) .
Fe1 C105 2.125(3) .
Fe1 C102 2.126(3) .
Fe1 C104 2.143(3) .
Fe1 C103 2.144(3) .
Fe1 P102 2.1785(9) .
Fe1 P101 2.1867(10) .
Ru1 C146 2.118(9) .
Ru1 C145 2.130(6) 6_556
Ru1 C145 2.130(6) .
Ru1 C144 2.156(4) .
Ru1 C144 2.156(4) 6_556
Ru1 C143 2.192(4) 6_556
Ru1 C143 2.192(4) .
Ru1 C142 2.211(4) .
Ru1 C142 2.211(4) 6_556
Ru1 C141 2.306(3) 6_556
Ru1 C141 2.306(3) .
P101 C131 1.838(4) .
P101 C125 1.850(4) .
P101 C111 1.859(4) .
P102 C119 1.830(4) .
P102 C112 1.839(3) .
P102 C113 1.843(3) .
C101 C102 1.422(5) .
C101 C105 1.427(5) .
C101 C106 1.496(5) .
C102 C103 1.414(5) .
C102 C107 1.510(5) .
C103 C104 1.433(5) .
C103 C108 1.507(5) .
C104 C105 1.405(5) .
C104 C109 1.499(6) .
C105 C110 1.507(5) .
C106 H10A 0.96 .
C106 H10B 0.96 .
C106 H10C 0.96 .
C107 H10D 0.96 .
C107 H10E 0.96 .
C107 H10F 0.96 .
C108 H10G 0.96 .
C108 H10H 0.96 .
C108 H10I 0.96 .
C109 H10J 0.96 .
C109 H10K 0.96 .
C109 H10L 0.96 .
C110 H11A 0.96 .
C110 H11B 0.96 .
C110 H11C 0.96 .
C111 C112 1.511(5) .
C111 H11D 0.97 .
C111 H11E 0.97 .
C112 H11F 0.97 .
C112 H11G 0.97 .
C113 C118 1.379(5) .
C113 C114 1.381(5) .
C114 C115 1.394(5) .
C114 H114 0.93 .
C115 C116 1.360(6) .
C115 H115 0.93 .
C116 C117 1.368(6) .
C116 H116 0.93 .
C117 C118 1.407(5) .
C117 H117 0.93 .
C118 H118 0.93 .
C119 C120 1.380(5) .
C119 C124 1.392(5) .
C120 C121 1.408(7) .
C120 H120 0.93 .
C121 C122 1.365(9) .
C121 H121 0.93 .
C122 C123 1.352(8) .
C122 H122 0.93 .
C123 C124 1.380(6) .
C123 H123 0.93 .
C124 H124 0.93 .
C125 C130 1.385(6) .
C125 C126 1.389(6) .
C126 C127 1.402(7) .
C126 H126 0.93 .
C127 C128 1.360(9) .
C127 H127 0.93 .
C128 C129 1.337(8) .
C128 H128 0.93 .
C129 C130 1.387(6) .
C129 H129 0.93 .
C130 H130 0.93 .
C131 C132 1.385(5) .
C131 C136 1.387(5) .
C132 C133 1.384(6) .
C132 H132 0.93 .
C133 C134 1.378(6) .
C133 H133 0.93 .
C134 C135 1.370(6) .
C134 H134 0.93 .
C135 C136 1.383(5) .
C135 H135 0.93 .
C136 H136 0.93 .
C137 C138 1.223(4) .
C138 C139 1.430(5) .
C139 C140 1.376(5) .
C139 C141 1.443(5) .
C140 C140 1.414(7) 6_556
C140 H140 0.93 .
C141 C142 1.419(5) .
C141 C141 1.454(6) 6_556
C142 C143 1.397(6) .
C142 H142 0.93 .
C143 C143 1.399(8) 6_556
C143 H143 0.93 .
C144 C144 1.373(11) 6_556
C144 C145 1.384(10) .
C144 C147 1.530(9) .
C145 C146 1.340(10) .
C145 C148 1.500(11) .
C146 C145 1.340(10) 6_556
C146 C149 1.529(15) .
C147 H14A 0.96 .
C147 H14B 0.96 .
C147 H14C 0.96 .
C148 H14D 0.96 .
C148 H14E 0.96 .
C148 H14F 0.96 .
C149 H14G 0.96 .
C149 H14H 0.96 .
C149 H14I 0.96 .
P201 F201 1.473(8) .
P201 F203 1.516(5) .
P201 F203 1.516(5) 6_556
P201 F202 1.552(11) .
P201 F204 1.555(5) 6_556
P201 F204 1.555(5) .

loop_
_geom_torsion_atom_site_label_1
_geom_torsion_atom_site_label_2
_geom_torsion_atom_site_label_3
_geom_torsion_atom_site_label_4
_geom_torsion
_geom_torsion_site_symmetry_1
_geom_torsion_site_symmetry_4
C137 Fe1 P101 C131 -43.43(15) . .
C101 Fe1 P101 C131 63.3(5) . .
C105 Fe1 P101 C131 42.34(18) . .
C102 Fe1 P101 C131 136.68(19) . .
C104 Fe1 P101 C131 72.75(17) . .
C103 Fe1 P101 C131 112.59(16) . .
P102 Fe1 P101 C131 -126.81(13) . .
C137 Fe1 P101 C125 -166.93(18) . .
C101 Fe1 P101 C125 -60.2(5) . .
C105 Fe1 P101 C125 -81.2(2) . .
C102 Fe1 P101 C125 13.2(2) . .
C104 Fe1 P101 C125 -50.76(19) . .
C103 Fe1 P101 C125 -10.92(19) . .
P102 Fe1 P101 C125 109.68(16) . .
C137 Fe1 P101 C111 73.48(18) . .
C101 Fe1 P101 C111 -18E1(2) . .
C105 Fe1 P101 C111 159.2(2) . .
C102 Fe1 P101 C111 -106.4(2) . .
C104 Fe1 P101 C111 -170.35(19) . .
C103 Fe1 P101 C111 -130.50(18) . .
P102 Fe1 P101 C111 -9.91(15) . .
C137 Fe1 P102 C119 58.55(17) . .
C101 Fe1 P102 C119 -34.03(18) . .
C105 Fe1 P102 C119 -16.5(2) . .
C102 Fe1 P102 C119 -72.93(17) . .
C104 Fe1 P102 C119 -101.6(3) . .
C103 Fe1 P102 C119 -106.02(18) . .
P101 Fe1 P102 C119 148.51(14) . .
C137 Fe1 P102 C112 -59.77(15) . .
C101 Fe1 P102 C112 -152.34(16) . .
C105 Fe1 P102 C112 -134.8(2) . .
C102 Fe1 P102 C112 168.75(16) . .
C104 Fe1 P102 C112 140.1(3) . .
C103 Fe1 P102 C112 135.66(17) . .
P101 Fe1 P102 C112 30.19(12) . .
C137 Fe1 P102 C113 -173.00(16) . .
C101 Fe1 P102 C113 94.42(17) . .
C105 Fe1 P102 C113 111.9(2) . .
C102 Fe1 P102 C113 55.51(17) . .
C104 Fe1 P102 C113 26.8(4) . .
C103 Fe1 P102 C113 22.43(18) . .
P101 Fe1 P102 C113 -83.04(14) . .
C137 Fe1 C101 C102 -164.2(2) . .
C105 Fe1 C101 C102 116.1(3) . .
C104 Fe1 C101 C102 79.5(2) . .
C103 Fe1 C101 C102 36.5(2) . .
P102 Fe1 C101 C102 -79.7(2) . .
P101 Fe1 C101 C102 89.7(5) . .
C137 Fe1 C101 C105 79.7(2) . .
C102 Fe1 C101 C105 -116.1(3) . .
C104 Fe1 C101 C105 -36.6(2) . .
C103 Fe1 C101 C105 -79.6(2) . .
P102 Fe1 C101 C105 164.19(19) . .
P101 Fe1 C101 C105 -26.4(6) . .
C137 Fe1 C101 C106 -40.2(4) . .
C105 Fe1 C101 C106 -120.0(5) . .
C102 Fe1 C101 C106 124.0(4) . .
C104 Fe1 C101 C106 -156.5(4) . .
C103 Fe1 C101 C106 160.5(4) . .
P102 Fe1 C101 C106 44.2(4) . .
P101 Fe1 C101 C106 -146.4(4) . .
C105 C101 C102 C103 2.0(4) . .
C106 C101 C102 C103 176.7(3) . .
Fe1 C101 C102 C103 -60.6(2) . .
C105 C101 C102 C107 -169.1(3) . .
C106 C101 C102 C107 5.6(6) . .
Fe1 C101 C102 C107 128.3(3) . .
C105 C101 C102 Fe1 62.6(2) . .
C106 C101 C102 Fe1 -122.7(4) . .
C137 Fe1 C102 C103 141.1(2) . .
C101 Fe1 C102 C103 119.7(3) . .
C105 Fe1 C102 C103 80.7(2) . .
C104 Fe1 C102 C103 38.1(2) . .
P102 Fe1 C102 C103 -131.2(2) . .
P101 Fe1 C102 C103 -39.0(3) . .
C137 Fe1 C102 C101 21.4(3) . .
C105 Fe1 C102 C101 -39.0(2) . .
C104 Fe1 C102 C101 -81.6(2) . .
C103 Fe1 C102 C101 -119.7(3) . .
P102 Fe1 C102 C101 109.1(2) . .
P101 Fe1 C102 C101 -158.75(17) . .
C137 Fe1 C102 C107 -97.3(4) . .
C101 Fe1 C102 C107 -118.7(5) . .
C105 Fe1 C102 C107 -157.7(4) . .
C104 Fe1 C102 C107 159.7(4) . .
C103 Fe1 C102 C107 121.6(5) . .
P102 Fe1 C102 C107 -9.7(4) . .
P101 Fe1 C102 C107 82.5(4) . .
C101 C102 C103 C104 -1.5(4) . .
C107 C102 C103 C104 169.4(3) . .
Fe1 C102 C103 C104 -61.0(2) . .
C101 C102 C103 C108 -171.6(3) . .
C107 C102 C103 C108 -0.6(6) . .
Fe1 C102 C103 C108 129.0(4) . .
C101 C102 C103 Fe1 59.5(2) . .
C107 C102 C103 Fe1 -129.6(3) . .
C137 Fe1 C103 C102 -85.6(4) . .
C101 Fe1 C103 C102 -37.0(2) . .
C105 Fe1 C103 C102 -80.6(2) . .
C104 Fe1 C103 C102 -117.5(3) . .
P102 Fe1 C103 C102 60.1(2) . .
P101 Fe1 C103 C102 154.43(19) . .
C137 Fe1 C103 C104 31.8(4) . .
C101 Fe1 C103 C104 80.5(2) . .
C105 Fe1 C103 C104 36.9(2) . .
C102 Fe1 C103 C104 117.5(3) . .
P102 Fe1 C103 C104 177.55(18) . .
P101 Fe1 C103 C104 -88.1(2) . .
C137 Fe1 C103 C108 152.6(4) . .
C101 Fe1 C103 C108 -158.8(5) . .
C105 Fe1 C103 C108 157.7(5) . .
C102 Fe1 C103 C108 -121.8(5) . .
C104 Fe1 C103 C108 120.8(5) . .
P102 Fe1 C103 C108 -61.7(4) . .
P101 Fe1 C103 C108 32.7(4) . .
C102 C103 C104 C105 0.4(4) . .
C108 C103 C104 C105 170.6(3) . .
Fe1 C103 C104 C105 -60.3(2) . .
C102 C103 C104 C109 -169.2(3) . .
C108 C103 C104 C109 1.0(6) . .
Fe1 C103 C104 C109 130.1(4) . .
C102 C103 C104 Fe1 60.7(2) . .
C108 C103 C104 Fe1 -129.1(4) . .
C137 Fe1 C104 C105 -45.3(3) . .
C101 Fe1 C104 C105 37.5(2) . .
C102 Fe1 C104 C105 81.0(2) . .
C103 Fe1 C104 C105 118.7(3) . .
P102 Fe1 C104 C105 112.7(3) . .
P101 Fe1 C104 C105 -140.0(2) . .
C137 Fe1 C104 C103 -164.0(2) . .
C101 Fe1 C104 C103 -81.2(2) . .
C105 Fe1 C104 C103 -118.7(3) . .
C102 Fe1 C104 C103 -37.8(2) . .
P102 Fe1 C104 C103 -6.0(5) . .
P101 Fe1 C104 C103 101.3(2) . .
C137 Fe1 C104 C109 76.4(4) . .
C101 Fe1 C104 C109 159.2(5) . .
C105 Fe1 C104 C109 121.7(5) . .
C102 Fe1 C104 C109 -157.3(5) . .
C103 Fe1 C104 C109 -119.6(5) . .
P102 Fe1 C104 C109 -125.6(4) . .
P101 Fe1 C104 C109 -18.3(4) . .
C103 C104 C105 C101 0.8(4) . .
C109 C104 C105 C101 170.2(3) . .
Fe1 C104 C105 C101 -59.7(2) . .
C103 C104 C105 C110 -174.9(3) . .
C109 C104 C105 C110 -5.6(6) . .
Fe1 C104 C105 C110 124.5(4) . .
C103 C104 C105 Fe1 60.5(2) . .
C109 C104 C105 Fe1 -130.1(4) . .
C102 C101 C105 C104 -1.7(4) . .
C106 C101 C105 C104 -176.6(3) . .
Fe1 C101 C105 C104 61.0(2) . .
C102 C101 C105 C110 174.1(3) . .
C106 C101 C105 C110 -0.9(6) . .
Fe1 C101 C105 C110 -123.3(3) . .
C102 C101 C105 Fe1 -62.7(2) . .
C106 C101 C105 Fe1 122.4(4) . .
C137 Fe1 C105 C104 140.1(2) . .
C101 Fe1 C105 C104 -119.1(3) . .
C102 Fe1 C105 C104 -80.3(2) . .
C103 Fe1 C105 C104 -37.5(2) . .
P102 Fe1 C105 C104 -145.90(19) . .
P101 Fe1 C105 C104 53.1(2) . .
C137 Fe1 C105 C101 -100.8(2) . .
C102 Fe1 C105 C101 38.8(2) . .
C104 Fe1 C105 C101 119.1(3) . .
C103 Fe1 C105 C101 81.6(2) . .
P102 Fe1 C105 C101 -26.8(3) . .
P101 Fe1 C105 C101 172.25(17) . .
C137 Fe1 C105 C110 18.7(4) . .
C101 Fe1 C105 C110 119.4(5) . .
C102 Fe1 C105 C110 158.3(4) . .
C104 Fe1 C105 C110 -121.4(5) . .
C103 Fe1 C105 C110 -158.9(4) . .
P102 Fe1 C105 C110 92.7(4) . .
P101 Fe1 C105 C110 -68.3(4) . .
C131 P101 C111 C112 109.0(3) . .
C125 P101 C111 C112 -147.4(3) . .
Fe1 P101 C111 C112 -17.5(3) . .
P101 C111 C112 P102 40.7(3) . .
C119 P102 C112 C111 -175.8(2) . .
C113 P102 C112 C111 80.4(3) . .
Fe1 P102 C112 C111 -48.5(3) . .
C119 P102 C113 C118 145.5(3) . .
C112 P102 C113 C118 -107.4(3) . .
Fe1 P102 C113 C118 9.7(3) . .
C119 P102 C113 C114 -39.5(3) . .
C112 P102 C113 C114 67.6(3) . .
Fe1 P102 C113 C114 -175.3(2) . .
C118 C113 C114 C115 0.1(6) . .
P102 C113 C114 C115 -174.9(3) . .
C113 C114 C115 C116 0.4(6) . .
C114 C115 C116 C117 -0.3(6) . .
C115 C116 C117 C118 -0.3(6) . .
C114 C113 C118 C117 -0.7(5) . .
P102 C113 C118 C117 174.3(3) . .
C116 C117 C118 C113 0.9(6) . .
C112 P102 C119 C120 33.7(4) . .
C113 P102 C119 C120 136.1(3) . .
Fe1 P102 C119 C120 -85.7(3) . .
C112 P102 C119 C124 -149.9(3) . .
C113 P102 C119 C124 -47.4(3) . .
Fe1 P102 C119 C124 90.8(3) . .
C124 C119 C120 C121 0.1(7) . .
P102 C119 C120 C121 176.6(4) . .
C119 C120 C121 C122 -1.2(8) . .
C120 C121 C122 C123 0.6(10) . .
C121 C122 C123 C124 1.1(9) . .
C122 C123 C124 C119 -2.2(8) . .
C120 C119 C124 C123 1.6(6) . .
P102 C119 C124 C123 -175.0(4) . .
C131 P101 C125 C130 -40.6(3) . .
C111 P101 C125 C130 -146.2(3) . .
Fe1 P101 C125 C130 91.3(3) . .
C131 P101 C125 C126 145.8(4) . .
C111 P101 C125 C126 40.2(4) . .
Fe1 P101 C125 C126 -82.3(4) . .
C130 C125 C126 C127 -0.8(7) . .
P101 C125 C126 C127 172.9(4) . .
C125 C126 C127 C128 0.0(9) . .
C126 C127 C128 C129 0.5(10) . .
C127 C128 C129 C130 -0.2(9) . .
C126 C125 C130 C129 1.2(6) . .
P101 C125 C130 C129 -172.7(3) . .
C128 C129 C130 C125 -0.7(7) . .
C125 P101 C131 C132 -63.4(3) . .
C111 P101 C131 C132 42.9(3) . .
Fe1 P101 C131 C132 163.3(3) . .
C125 P101 C131 C136 116.8(3) . .
C111 P101 C131 C136 -137.0(3) . .
Fe1 P101 C131 C136 -16.5(3) . .
C136 C131 C132 C133 2.4(6) . .
P101 C131 C132 C133 -177.5(3) . .
C131 C132 C133 C134 -1.3(7) . .
C132 C133 C134 C135 -0.4(6) . .
C133 C134 C135 C136 1.0(6) . .
C134 C135 C136 C131 0.1(5) . .
C132 C131 C136 C135 -1.8(5) . .
P101 C131 C136 C135 178.1(3) . .
C138 C139 C140 C140 -177.5(2) . 6_556
C141 C139 C140 C140 -0.6(4) . 6_556
C140 C139 C141 C142 179.2(3) . .
C138 C139 C141 C142 -3.9(5) . .
C140 C139 C141 C141 0.6(4) . 6_556
C138 C139 C141 C141 177.4(2) . 6_556
C140 C139 C141 Ru1 91.9(4) . .
C138 C139 C141 Ru1 -91.2(4) . .
C146 Ru1 C141 C142 -129.8(2) . .
C145 Ru1 C141 C142 -163.8(4) 6_556 .
C145 Ru1 C141 C142 -89.8(4) . .
C144 Ru1 C141 C142 -57.9(4) . .
C143 Ru1 C141 C142 66.8(2) 6_556 .
C143 Ru1 C141 C142 29.7(2) . .
C142 Ru1 C141 C142 103.7(3) 6_556 .
C141 Ru1 C141 C142 132.44(19) 6_556 .
C146 Ru1 C141 C139 -16.6(3) . .
C145 Ru1 C141 C139 -50.5(5) 6_556 .
C145 Ru1 C141 C139 23.4(5) . .
C144 Ru1 C141 C139 55.4(5) . .
C143 Ru1 C141 C139 -180.0(3) 6_556 .
C143 Ru1 C141 C139 142.9(3) . .
C142 Ru1 C141 C139 113.2(4) . .
C142 Ru1 C141 C139 -143.0(3) 6_556 .
C141 Ru1 C141 C139 -114.3(3) 6_556 .
C146 Ru1 C141 C141 97.74(11) . 6_556
C145 Ru1 C141 C141 63.8(4) 6_556 6_556
C145 Ru1 C141 C141 137.7(3) . 6_556
C144 Ru1 C141 C141 169.7(3) . 6_556
C143 Ru1 C141 C141 -102.73(13) . 6_556
C142 Ru1 C141 C141 -132.44(19) . 6_556
C142 Ru1 C141 C141 -28.70(12) 6_556 6_556
C139 C141 C142 C143 178.0(4) . .
C141 C141 C142 C143 -3.4(5) 6_556 .
Ru1 C141 C142 C143 -56.2(4) . .
C139 C141 C142 Ru1 -125.8(3) . .
C141 C141 C142 Ru1 52.81(15) 6_556 .
C146 Ru1 C142 C143 -158.4(4) . .
C145 Ru1 C142 C143 -165.5(9) 6_556 .
C145 Ru1 C142 C143 -124.1(4) . .
C144 Ru1 C142 C143 -84.0(3) . .
C144 Ru1 C142 C143 -56.4(4) 6_556 .
C143 Ru1 C142 C143 29.4(2) 6_556 .
C142 Ru1 C142 C143 66.2(3) 6_556 .
C141 Ru1 C142 C143 102.3(3) 6_556 .
C141 Ru1 C142 C143 131.2(3) . .
C146 Ru1 C142 C141 70.4(4) . .
C145 Ru1 C142 C141 63.3(10) 6_556 .
C145 Ru1 C142 C141 104.8(3) . .
C144 Ru1 C142 C141 144.9(3) . .
C144 Ru1 C142 C141 172.4(3) 6_556 .
C143 Ru1 C142 C141 -101.8(2) 6_556 .
C143 Ru1 C142 C141 -131.2(3) . .
C142 Ru1 C142 C141 -65.0(2) 6_556 .
C141 Ru1 C142 C141 -28.86(17) 6_556 .
C141 C142 C143 C143 3.4(5) . 6_556
Ru1 C142 C143 C143 -54.92(16) . 6_556
C141 C142 C143 Ru1 58.4(3) . .
C146 Ru1 C143 C142 59.1(9) . .
C145 Ru1 C143 C142 172.7(5) 6_556 .
C145 Ru1 C143 C142 73.6(4) . .
C144 Ru1 C143 C142 111.0(3) . .
C144 Ru1 C143 C142 149.4(3) 6_556 .
C143 Ru1 C143 C142 -131.8(2) 6_556 .
C142 Ru1 C143 C142 -102.5(3) 6_556 .
C141 Ru1 C143 C142 -66.0(2) 6_556 .
C141 Ru1 C143 C142 -29.4(2) . .
C146 Ru1 C143 C143 -169.2(9) . 6_556
C145 Ru1 C143 C143 -55.5(5) 6_556 6_556
C145 Ru1 C143 C143 -154.6(3) . 6_556
C144 Ru1 C143 C143 -117.21(19) . 6_556
C144 Ru1 C143 C143 -78.86(18) 6_556 6_556
C142 Ru1 C143 C143 131.8(2) . 6_556
C142 Ru1 C143 C143 29.23(14) 6_556 6_556
C141 Ru1 C143 C143 65.78(10) 6_556 6_556
C141 Ru1 C143 C143 102.39(10) . 6_556
C146 Ru1 C144 C144 -79.61(16) . 6_556
C145 Ru1 C144 C144 -37.8(3) 6_556 6_556
C145 Ru1 C144 C144 -117.2(5) . 6_556
C143 Ru1 C144 C144 78.79(17) 6_556 6_556
C143 Ru1 C144 C144 117.23(15) . 6_556
C142 Ru1 C144 C144 156.06(18) . 6_556
C142 Ru1 C144 C144 43.4(3) 6_556 6_556
C141 Ru1 C144 C144 -169.7(3) . 6_556
C146 Ru1 C144 C145 37.6(5) . .
C145 Ru1 C144 C145 79.4(8) 6_556 .
C144 Ru1 C144 C145 117.2(5) 6_556 .
C143 Ru1 C144 C145 -164.0(4) 6_556 .
C143 Ru1 C144 C145 -125.6(5) . .
C142 Ru1 C144 C145 -86.7(5) . .
C142 Ru1 C144 C145 160.6(5) 6_556 .
C141 Ru1 C144 C145 -52.5(6) . .
C146 Ru1 C144 C147 159.4(9) . .
C145 Ru1 C144 C147 -158.8(9) 6_556 .
C145 Ru1 C144 C147 121.9(10) . .
C144 Ru1 C144 C147 -120.9(8) 6_556 .
C143 Ru1 C144 C147 -42.2(9) 6_556 .
C143 Ru1 C144 C147 -3.7(9) . .
C142 Ru1 C144 C147 35.1(9) . .
C142 Ru1 C144 C147 -77.5(9) 6_556 .
C141 Ru1 C144 C147 69.4(9) . .
C144 C144 C145 C146 -0.8(7) 6_556 .
C147 C144 C145 C146 178.9(7) . .
Ru1 C144 C145 C146 -62.9(6) . .
C144 C144 C145 C148 -178.2(6) 6_556 .
C147 C144 C145 C148 1.5(11) . .
Ru1 C144 C145 C148 119.7(8) . .
C144 C144 C145 Ru1 62.1(2) 6_556 .
C147 C144 C145 Ru1 -118.2(6) . .
C145 Ru1 C145 C146 36.1(5) 6_556 .
C144 Ru1 C145 C146 116.1(7) . .
C144 Ru1 C145 C146 78.9(5) 6_556 .
C143 Ru1 C145 C146 150.3(5) 6_556 .
C143 Ru1 C145 C146 -172.2(4) . .
C142 Ru1 C145 C146 -134.6(5) . .
C142 Ru1 C145 C146 -9.0(12) 6_556 .
C141 Ru1 C145 C146 -59.8(6) 6_556 .
C141 Ru1 C145 C146 -95.7(5) . .
C146 Ru1 C145 C144 -116.1(7) . .
C145 Ru1 C145 C144 -80.0(5) 6_556 .
C144 Ru1 C145 C144 -37.3(4) 6_556 .
C143 Ru1 C145 C144 34.1(8) 6_556 .
C143 Ru1 C145 C144 71.7(4) . .
C142 Ru1 C145 C144 109.2(4) . .
C142 Ru1 C145 C144 -125.1(9) 6_556 .
C141 Ru1 C145 C144 -175.9(3) 6_556 .
C141 Ru1 C145 C144 148.2(3) . .
C146 Ru1 C145 C148 120.6(13) . .
C145 Ru1 C145 C148 156.7(11) 6_556 .
C144 Ru1 C145 C148 -123.3(14) . .
C144 Ru1 C145 C148 -160.6(13) 6_556 .
C143 Ru1 C145 C148 -89.2(12) 6_556 .
C143 Ru1 C145 C148 -51.6(13) . .
C142 Ru1 C145 C148 -14.1(13) . .
C142 Ru1 C145 C148 111.6(14) 6_556 .
C141 Ru1 C145 C148 60.8(13) 6_556 .
C141 Ru1 C145 C148 24.9(13) . .
C144 C145 C146 C145 1.3(12) . 6_556
C148 C145 C146 C145 178.8(5) . 6_556
Ru1 C145 C146 C145 -62.2(7) . 6_556
C144 C145 C146 C149 -177.2(8) . .
C148 C145 C146 C149 0.2(15) . .
Ru1 C145 C146 C149 119.2(10) . .
C144 C145 C146 Ru1 63.6(5) . .
C148 C145 C146 Ru1 -118.9(7) . .
C145 Ru1 C146 C145 -119.4(9) 6_556 .
C144 Ru1 C146 C145 -38.5(5) . .
C144 Ru1 C146 C145 -80.9(5) 6_556 .
C143 Ru1 C146 C145 -139.4(6) 6_556 .
C143 Ru1 C146 C145 20.0(12) . .
C142 Ru1 C146 C145 63.1(6) . .
C142 Ru1 C146 C145 177.5(4) 6_556 .
C141 Ru1 C146 C145 140.2(4) 6_556 .
C141 Ru1 C146 C145 100.4(5) . .
C145 Ru1 C146 C145 119.4(9) . 6_556
C144 Ru1 C146 C145 80.9(5) . 6_556
C144 Ru1 C146 C145 38.5(5) 6_556 6_556
C143 Ru1 C146 C145 -20.0(12) 6_556 6_556
C143 Ru1 C146 C145 139.4(6) . 6_556
C142 Ru1 C146 C145 -177.5(4) . 6_556
C142 Ru1 C146 C145 -63.1(6) 6_556 6_556
C141 Ru1 C146 C145 -100.4(5) 6_556 6_556
C141 Ru1 C146 C145 -140.2(4) . 6_556
C145 Ru1 C146 C149 120.3(5) 6_556 .
C145 Ru1 C146 C149 -120.3(5) . .
C144 Ru1 C146 C149 -158.81(18) . .
C144 Ru1 C146 C149 158.81(18) 6_556 .
C143 Ru1 C146 C149 100.3(8) 6_556 .
C143 Ru1 C146 C149 -100.3(8) . .
C142 Ru1 C146 C149 -57.2(2) . .
C142 Ru1 C146 C149 57.2(2) 6_556 .
C141 Ru1 C146 C149 19.89(9) 6_556 .
C141 Ru1 C146 C149 -19.89(9) . .
